data_4101613
loop_
_publ_author_name
'Guthrie, David B.'
'Geib, Steven J.'
'Curran, Dennis P.'

_publ_section_title
;
 Radical and Heck cyclizations of diastereomeric o-haloanilide
 atropisomers.
;
_journal_issue 1
_journal_name_full 'Journal of the American Chemical Society'
_journal_page_first 115
_journal_page_last 122
_journal_paper_doi 10.1021/ja108795x
_journal_volume 133
_journal_year 2011
_chemical_formula_sum 'C16 H20 I N O'
_chemical_formula_weight 369.23
_chemical_name_systematic
; 
 ? 
;
_space_group_IT_number 2
_symmetry_cell_setting triclinic
_symmetry_space_group_name_Hall '-P 1'
_symmetry_space_group_name_H-M 'P -1'
_atom_sites_solution_hydrogens geom
_atom_sites_solution_primary direct
_atom_sites_solution_secondary difmap
_audit_creation_method SHELXL-97
_cell_angle_alpha 79.2830(10)
_cell_angle_beta 79.3550(10)
_cell_angle_gamma 79.7700(10)
_cell_formula_units_Z 4
_cell_length_a 9.0294(5)
_cell_length_b 9.6581(5)
_cell_length_c 19.4301(10)
_cell_measurement_reflns_used 5413
_cell_measurement_temperature 203(2)
_cell_measurement_theta_max 32.33
_cell_measurement_theta_min 2.16
_cell_volume 1618.13(15)
_computing_cell_refinement 'Bruker SMART'
_computing_data_collection 'Bruker SMART'
_computing_data_reduction 'Bruker SAINT'
_computing_molecular_graphics 'Bruker SHELXTL'
_computing_publication_material 'Bruker SHELXTL'
_computing_structure_refinement 'SHELXL-97 (Sheldrick, 1997)'
_computing_structure_solution 'SHELXS-97 (Sheldrick, 1990)'
_diffrn_ambient_temperature 203(2)
_diffrn_measured_fraction_theta_full 0.994
_diffrn_measured_fraction_theta_max 0.994
_diffrn_measurement_device_type 'CCD area detector'
_diffrn_measurement_method 'phi and omega scans'
_diffrn_radiation_monochromator graphite
_diffrn_radiation_source 'fine-focus sealed tube'
_diffrn_radiation_type MoK\a
_diffrn_radiation_wavelength 0.71073
_diffrn_reflns_av_R_equivalents 0.0195
_diffrn_reflns_av_sigmaI/netI 0.0291
_diffrn_reflns_limit_h_max 11
_diffrn_reflns_limit_h_min -11
_diffrn_reflns_limit_k_max 12
_diffrn_reflns_limit_k_min -12
_diffrn_reflns_limit_l_max 25
_diffrn_reflns_limit_l_min -25
_diffrn_reflns_number 15820
_diffrn_reflns_theta_full 27.50
_diffrn_reflns_theta_max 27.50
_diffrn_reflns_theta_min 2.16
_exptl_absorpt_coefficient_mu 1.972
_exptl_absorpt_correction_T_max 0.7836
_exptl_absorpt_correction_T_min 0.6281
_exptl_absorpt_correction_type none
_exptl_crystal_density_diffrn 1.516
_exptl_crystal_density_meas 0
_exptl_crystal_density_method 'not measured'
_exptl_crystal_F_000 736
_exptl_crystal_size_max 0.26
_exptl_crystal_size_mid 0.21
_exptl_crystal_size_min 0.13
_refine_diff_density_max 1.559
_refine_diff_density_min -0.605
_refine_diff_density_rms 0.107
_refine_ls_extinction_method none
_refine_ls_goodness_of_fit_ref 1.184
_refine_ls_hydrogen_treatment mixed
_refine_ls_matrix_type full
_refine_ls_number_parameters 343
_refine_ls_number_reflns 7401
_refine_ls_number_restraints 0
_refine_ls_restrained_S_all 1.184
_refine_ls_R_factor_all 0.0627
_refine_ls_R_factor_gt 0.0490
_refine_ls_shift/su_max 0.001
_refine_ls_shift/su_mean 0.000
_refine_ls_structure_factor_coef Fsqd
_refine_ls_weighting_details 'calc w=1/[\s^2^(Fo^2^)+(0.0780P)^2^+0.0000P] where P=(Fo^2^+2Fc^2^)/3'
_refine_ls_weighting_scheme calc
_refine_ls_wR_factor_gt 0.1410
_refine_ls_wR_factor_ref 0.1482
_reflns_number_gt 5740
_reflns_number_total 7401
_reflns_threshold_expression >2sigma(I)
_cod_data_source_file ja108795x_si_002.cif
_cod_data_source_block dg1009s
_cod_depositor_comments
;
The following automatic conversions were performed:

'_symmetry_cell_setting' value 'Triclinic' changed to 'triclinic'
according to the built-in table from CIF Core dictionary named
'cif_core.dic' version 2.4.1 from 2010-06-29.

Automatic conversion script
Id: cif_fix_values 1673 2011-04-08 12:14:43Z adriana 
;
_cod_original_sg_symbol_H-M P-1
_cod_database_code 4101613

loop_
_symmetry_equiv_pos_as_xyz
'x, y, z'
'-x, -y, -z'

loop_
_atom_site_label
_atom_site_type_symbol
_atom_site_fract_x
_atom_site_fract_y
_atom_site_fract_z
_atom_site_U_iso_or_equiv
_atom_site_adp_type
_atom_site_occupancy
_atom_site_symmetry_multiplicity
_atom_site_calc_flag
_atom_site_refinement_flags
_atom_site_disorder_assembly
_atom_site_disorder_group
I1 I 0.49755(3) 0.95261(3) 0.131604(19) 0.06503(13) Uani 1 1 d . . .
N1 N 0.2237(4) 0.8249(3) 0.08862(17) 0.0442(7) Uani 1 1 d . . .
C1 C 0.2910(5) 0.9000(4) 0.1920(2) 0.0505(10) Uani 1 1 d . . .
O1 O 0.2479(4) 0.9101(3) -0.02927(17) 0.0645(8) Uani 1 1 d . . .
I2 I 0.59107(4) -0.00035(3) 0.382897(17) 0.06506(13) Uani 1 1 d . . .
N2 N 0.4249(4) 0.3198(4) 0.40633(16) 0.0473(8) Uani 1 1 d . . .
C2 C 0.1861(4) 0.8503(4) 0.1602(2) 0.0453(9) Uani 1 1 d . . .
O2 O 0.3729(4) 0.2951(4) 0.52553(16) 0.0740(10) Uani 1 1 d . . .
C3 C 0.0471(4) 0.8257(4) 0.2000(2) 0.0498(9) Uani 1 1 d . . .
C4 C 0.0174(5) 0.8438(5) 0.2703(2) 0.0596(11) Uani 1 1 d . . .
H4A H -0.0771 0.8261 0.2972 0.071 Uiso 1 1 calc R . .
C5 C 0.1225(6) 0.8871(5) 0.3026(3) 0.0645(12) Uani 1 1 d . . .
C6 C 0.2579(5) 0.9181(5) 0.2619(3) 0.0603(11) Uani 1 1 d . . .
H6A H 0.3285 0.9520 0.2821 0.072 Uiso 1 1 calc R . .
C7 C 0.3017(4) 0.6813(4) 0.0725(2) 0.0456(9) Uani 1 1 d . . .
H7A H 0.3926 0.6967 0.0364 0.055 Uiso 1 1 calc R . .
C8 C 0.2010(5) 0.6114(5) 0.0406(2) 0.0521(10) Uani 1 1 d . . .
H8A H 0.1329 0.6696 0.0122 0.063 Uiso 1 1 calc R . .
C9 C 0.2034(5) 0.4727(5) 0.0503(3) 0.0590(11) Uani 1 1 d . . .
H9A H 0.1372 0.4365 0.0284 0.071 Uiso 1 1 calc R . .
C10 C 0.3066(6) 0.3694(5) 0.0946(3) 0.0658(12) Uani 1 1 d . . .
H10A H 0.2457 0.3272 0.1380 0.079 Uiso 1 1 calc R . .
H10B H 0.3573 0.2923 0.0682 0.079 Uiso 1 1 calc R . .
C11 C 0.4246(6) 0.4400(5) 0.1139(3) 0.0648(12) Uani 1 1 d . . .
H11A H 0.5057 0.4531 0.0731 0.078 Uiso 1 1 calc R . .
H11B H 0.4701 0.3782 0.1529 0.078 Uiso 1 1 calc R . .
C12 C 0.3564(5) 0.5854(4) 0.1363(2) 0.0550(10) Uani 1 1 d . . .
H12A H 0.2712 0.5748 0.1753 0.066 Uiso 1 1 calc R . .
H12B H 0.4337 0.6260 0.1523 0.066 Uiso 1 1 calc R . .
C13 C 0.2072(5) 0.9316(4) 0.0316(3) 0.0536(10) Uani 1 1 d . . .
C14 C 0.1313(6) 1.0770(5) 0.0490(3) 0.0737(14) Uani 1 1 d . . .
H14A H 0.1250 1.1440 0.0054 0.111 Uiso 1 1 calc R . .
H14B H 0.1909 1.1099 0.0778 0.111 Uiso 1 1 calc R . .
H14C H 0.0296 1.0700 0.0750 0.111 Uiso 1 1 calc R . .
C15 C -0.0720(5) 0.7786(6) 0.1682(3) 0.0676(13) Uani 1 1 d . . .
H15A H -0.0345 0.7716 0.1187 0.101 Uiso 1 1 calc R . .
H15B H -0.1643 0.8475 0.1719 0.101 Uiso 1 1 calc R . .
H15C H -0.0941 0.6862 0.1936 0.101 Uiso 1 1 calc R . .
C17 C 0.0905(8) 0.9005(7) 0.3813(3) 0.0940(19) Uani 1 1 d . . .
H17A H 0.1764 0.9323 0.3941 0.141 Uiso 1 1 calc R . .
H17B H 0.0751 0.8085 0.4094 0.141 Uiso 1 1 calc R . .
H17C H -0.0004 0.9691 0.3905 0.141 Uiso 1 1 calc R . .
C18 C 0.6153(5) 0.1998(5) 0.3213(2) 0.0517(10) Uani 1 1 d . . .
C19 C 0.5357(4) 0.3236(4) 0.34344(19) 0.0458(9) Uani 1 1 d . . .
C20 C 0.5639(5) 0.4556(5) 0.3033(2) 0.0506(9) Uani 1 1 d . . .
C21 C 0.6696(5) 0.4553(5) 0.2416(2) 0.0598(11) Uani 1 1 d . . .
H21A H 0.6894 0.5430 0.2142 0.072 Uiso 1 1 calc R . .
C22 C 0.7466(5) 0.3317(6) 0.2190(2) 0.0646(12) Uani 1 1 d . . .
C23 C 0.7207(5) 0.2047(5) 0.2591(2) 0.0601(11) Uani 1 1 d . . .
H23A H 0.7743 0.1195 0.2448 0.072 Uiso 1 1 calc R . .
C24 C 0.2611(5) 0.3116(5) 0.4029(2) 0.0565(10) Uani 1 1 d . . .
H24A H 0.2311 0.2291 0.4380 0.068 Uiso 1 1 calc R . .
C25 C 0.1575(6) 0.4417(6) 0.4231(3) 0.0669(12) Uani 1 1 d . . .
H25A H 0.1774 0.4816 0.4604 0.080 Uiso 1 1 calc R . .
C26 C 0.0406(6) 0.5032(6) 0.3917(3) 0.0787(15) Uani 1 1 d . . .
H26A H -0.0179 0.5856 0.4071 0.094 Uiso 1 1 calc R . .
C27 C -0.0040(7) 0.4482(7) 0.3327(3) 0.0849(16) Uani 1 1 d . . .
H27A H -0.1148 0.4509 0.3407 0.102 Uiso 1 1 calc R . .
H27B H 0.0239 0.5103 0.2879 0.102 Uiso 1 1 calc R . .
C28 C 0.0713(7) 0.3003(7) 0.3273(3) 0.0856(17) Uani 1 1 d . . .
H28A H 0.0582 0.2753 0.2824 0.103 Uiso 1 1 calc R . .
H28B H 0.0237 0.2343 0.3662 0.103 Uiso 1 1 calc R . .
C29 C 0.2413(6) 0.2861(6) 0.3309(3) 0.0695(13) Uani 1 1 d . . .
H29A H 0.2918 0.1905 0.3231 0.083 Uiso 1 1 calc R . .
H29B H 0.2882 0.3557 0.2937 0.083 Uiso 1 1 calc R . .
C30 C 0.4657(6) 0.3075(5) 0.4722(2) 0.0559(10) Uani 1 1 d . . .
C31 C 0.6300(6) 0.3130(6) 0.4740(3) 0.0724(14) Uani 1 1 d . . .
H31A H 0.6455 0.3038 0.5228 0.109 Uiso 1 1 calc R . .
H31B H 0.6570 0.4032 0.4480 0.109 Uiso 1 1 calc R . .
H31C H 0.6936 0.2355 0.4524 0.109 Uiso 1 1 calc R . .
C32 C 0.5031(8) 0.6039(5) 0.3257(2) 0.093(2) Uani 1 1 d . . .
H32A H 0.5385 0.6775 0.2882 0.139 Uiso 1 1 calc R . .
H32B H 0.5403 0.6090 0.3688 0.139 Uiso 1 1 calc R . .
H32C H 0.3926 0.6177 0.3342 0.139 Uiso 1 1 calc R . .
C33 C 0.8587(7) 0.3350(8) 0.1495(3) 0.096(2) Uani 1 1 d . . .
H33A H 0.9033 0.2384 0.1429 0.145 Uiso 1 1 calc R . .
H33B H 0.9387 0.3888 0.1512 0.145 Uiso 1 1 calc R . .
H33C H 0.8052 0.3799 0.1103 0.145 Uiso 1 1 calc R . .

loop_
_atom_site_aniso_label
_atom_site_aniso_U_11
_atom_site_aniso_U_22
_atom_site_aniso_U_33
_atom_site_aniso_U_23
_atom_site_aniso_U_13
_atom_site_aniso_U_12
I1 0.04592(18) 0.0609(2) 0.0939(3) -0.01275(16) -0.02136(15) -0.01130(13)
N1 0.0427(17) 0.0396(16) 0.0523(19) -0.0072(14) -0.0150(14) -0.0040(13)
C1 0.044(2) 0.043(2) 0.067(3) -0.0152(19) -0.0163(19) -0.0005(16)
O1 0.072(2) 0.069(2) 0.054(2) 0.0052(15) -0.0150(16) -0.0230(16)
I2 0.0679(2) 0.0574(2) 0.0637(2) -0.00712(14) -0.00463(15) -0.00129(15)
N2 0.0428(18) 0.062(2) 0.0365(17) -0.0104(15) -0.0044(13) -0.0057(15)
C2 0.044(2) 0.041(2) 0.052(2) -0.0082(16) -0.0145(17) 0.0014(15)
O2 0.084(2) 0.092(2) 0.0349(17) -0.0033(15) -0.0019(16) 0.0025(19)
C3 0.040(2) 0.050(2) 0.059(3) -0.0112(18) -0.0124(18) 0.0022(16)
C4 0.058(3) 0.054(2) 0.062(3) -0.015(2) -0.006(2) 0.004(2)
C5 0.072(3) 0.055(3) 0.067(3) -0.024(2) -0.020(2) 0.013(2)
C6 0.059(3) 0.055(3) 0.075(3) -0.025(2) -0.026(2) 0.000(2)
C7 0.0380(19) 0.046(2) 0.051(2) -0.0081(17) -0.0058(16) -0.0015(15)
C8 0.052(2) 0.059(3) 0.048(2) -0.0086(18) -0.0146(18) -0.0067(19)
C9 0.055(3) 0.056(3) 0.073(3) -0.023(2) -0.014(2) -0.009(2)
C10 0.068(3) 0.048(2) 0.086(4) -0.019(2) -0.018(3) -0.007(2)
C11 0.064(3) 0.051(3) 0.082(3) -0.017(2) -0.025(2) 0.006(2)
C12 0.055(2) 0.053(2) 0.060(3) -0.017(2) -0.022(2) 0.0048(19)
C13 0.045(2) 0.050(2) 0.071(3) -0.002(2) -0.021(2) -0.0136(17)
C14 0.080(4) 0.050(3) 0.097(4) -0.001(2) -0.046(3) -0.003(2)
C15 0.048(3) 0.089(4) 0.072(3) -0.015(3) -0.011(2) -0.025(2)
C17 0.114(5) 0.100(5) 0.069(4) -0.031(3) -0.015(3) 0.000(4)
C18 0.054(2) 0.059(3) 0.042(2) -0.0081(18) -0.0120(18) -0.0034(19)
C19 0.044(2) 0.061(2) 0.0344(19) -0.0093(17) -0.0085(15) -0.0070(17)
C20 0.053(2) 0.061(2) 0.044(2) -0.0058(18) -0.0148(18) -0.0177(19)
C21 0.057(3) 0.075(3) 0.051(3) -0.002(2) -0.012(2) -0.025(2)
C22 0.048(2) 0.100(4) 0.046(2) -0.011(2) -0.0033(19) -0.016(2)
C23 0.051(2) 0.076(3) 0.053(3) -0.022(2) -0.005(2) 0.002(2)
C24 0.045(2) 0.073(3) 0.051(2) -0.007(2) -0.0066(18) -0.012(2)
C25 0.055(3) 0.080(3) 0.063(3) -0.018(2) 0.002(2) -0.008(2)
C26 0.055(3) 0.083(4) 0.089(4) -0.003(3) -0.010(3) 0.003(3)
C27 0.060(3) 0.097(4) 0.088(4) 0.004(3) -0.014(3) -0.003(3)
C28 0.068(4) 0.113(5) 0.086(4) -0.018(3) -0.027(3) -0.024(3)
C29 0.057(3) 0.086(4) 0.075(3) -0.035(3) -0.013(2) -0.008(2)
C30 0.070(3) 0.057(2) 0.038(2) -0.0047(18) -0.016(2) 0.001(2)
C31 0.071(3) 0.099(4) 0.052(3) -0.014(3) -0.027(2) -0.005(3)
C32 0.161(6) 0.048(3) 0.035(2) -0.0027(19) 0.009(3) 0.046(3)
C33 0.079(4) 0.133(6) 0.067(4) -0.009(3) 0.019(3) -0.024(4)

loop_
_atom_type_symbol
_atom_type_description
_atom_type_scat_dispersion_real
_atom_type_scat_dispersion_imag
_atom_type_scat_source
C C 0.0033 0.0016 'International Tables Vol C Tables 4.2.6.8 and 6.1.1.4'
H H 0.0000 0.0000 'International Tables Vol C Tables 4.2.6.8 and 6.1.1.4'
N N 0.0061 0.0033 'International Tables Vol C Tables 4.2.6.8 and 6.1.1.4'
O O 0.0106 0.0060 'International Tables Vol C Tables 4.2.6.8 and 6.1.1.4'
I I -0.4742 1.8119 'International Tables Vol C Tables 4.2.6.8 and 6.1.1.4'

loop_
_geom_angle_atom_site_label_1
_geom_angle_atom_site_label_2
_geom_angle_atom_site_label_3
_geom_angle
_geom_angle_site_symmetry_1
_geom_angle_site_symmetry_3
_geom_angle_publ_flag
C13 N1 C2 122.6(3) . . ?
C13 N1 C7 116.8(3) . . ?
C2 N1 C7 120.1(3) . . ?
C6 C1 C2 120.6(4) . . ?
C6 C1 I1 119.2(3) . . ?
C2 C1 I1 120.2(3) . . ?
C30 N2 C19 121.6(4) . . ?
C30 N2 C24 117.8(3) . . ?
C19 N2 C24 120.2(3) . . ?
C3 C2 C1 118.8(4) . . ?
C3 C2 N1 120.7(3) . . ?
C1 C2 N1 120.6(4) . . ?
C4 C3 C2 119.3(4) . . ?
C4 C3 C15 119.4(4) . . ?
C2 C3 C15 121.3(4) . . ?
C3 C4 C5 122.2(5) . . ?
C3 C4 H4A 118.9 . . ?
C5 C4 H4A 118.9 . . ?
C6 C5 C4 118.3(4) . . ?
C6 C5 C17 120.3(5) . . ?
C4 C5 C17 121.5(5) . . ?
C5 C6 C1 120.8(4) . . ?
C5 C6 H6A 119.6 . . ?
C1 C6 H6A 119.6 . . ?
C8 C7 N1 110.9(3) . . ?
C8 C7 C12 111.2(3) . . ?
N1 C7 C12 112.7(3) . . ?
C8 C7 H7A 107.3 . . ?
N1 C7 H7A 107.3 . . ?
C12 C7 H7A 107.3 . . ?
C9 C8 C7 123.1(4) . . ?
C9 C8 H8A 118.4 . . ?
C7 C8 H8A 118.4 . . ?
C8 C9 C10 123.2(4) . . ?
C8 C9 H9A 118.4 . . ?
C10 C9 H9A 118.4 . . ?
C11 C10 C9 111.8(4) . . ?
C11 C10 H10A 109.3 . . ?
C9 C10 H10A 109.3 . . ?
C11 C10 H10B 109.3 . . ?
C9 C10 H10B 109.3 . . ?
H10A C10 H10B 107.9 . . ?
C10 C11 C12 111.7(4) . . ?
C10 C11 H11A 109.3 . . ?
C12 C11 H11A 109.3 . . ?
C10 C11 H11B 109.3 . . ?
C12 C11 H11B 109.3 . . ?
H11A C11 H11B 107.9 . . ?
C7 C12 C11 107.4(4) . . ?
C7 C12 H12A 110.2 . . ?
C11 C12 H12A 110.2 . . ?
C7 C12 H12B 110.2 . . ?
C11 C12 H12B 110.2 . . ?
H12A C12 H12B 108.5 . . ?
O1 C13 N1 122.0(4) . . ?
O1 C13 C14 121.9(4) . . ?
N1 C13 C14 116.1(4) . . ?
C13 C14 H14A 109.5 . . ?
C13 C14 H14B 109.5 . . ?
H14A C14 H14B 109.5 . . ?
C13 C14 H14C 109.5 . . ?
H14A C14 H14C 109.5 . . ?
H14B C14 H14C 109.5 . . ?
C3 C15 H15A 109.5 . . ?
C3 C15 H15B 109.5 . . ?
H15A C15 H15B 109.5 . . ?
C3 C15 H15C 109.5 . . ?
H15A C15 H15C 109.5 . . ?
H15B C15 H15C 109.5 . . ?
C5 C17 H17A 109.5 . . ?
C5 C17 H17B 109.5 . . ?
H17A C17 H17B 109.5 . . ?
C5 C17 H17C 109.5 . . ?
H17A C17 H17C 109.5 . . ?
H17B C17 H17C 109.5 . . ?
C19 C18 C23 120.7(4) . . ?
C19 C18 I2 121.2(3) . . ?
C23 C18 I2 117.9(3) . . ?
C18 C19 C20 119.3(4) . . ?
C18 C19 N2 121.2(4) . . ?
C20 C19 N2 119.4(4) . . ?
C21 C20 C19 117.9(4) . . ?
C21 C20 C32 115.6(4) . . ?
C19 C20 C32 126.1(4) . . ?
C22 C21 C20 122.5(4) . . ?
C22 C21 H21A 118.7 . . ?
C20 C21 H21A 118.7 . . ?
C23 C22 C21 119.0(4) . . ?
C23 C22 C33 119.8(5) . . ?
C21 C22 C33 121.2(5) . . ?
C22 C23 C18 120.5(4) . . ?
C22 C23 H23A 119.8 . . ?
C18 C23 H23A 119.8 . . ?
C25 C24 N2 111.4(4) . . ?
C25 C24 C29 110.9(4) . . ?
N2 C24 C29 112.0(3) . . ?
C25 C24 H24A 107.5 . . ?
N2 C24 H24A 107.5 . . ?
C29 C24 H24A 107.5 . . ?
C26 C25 C24 123.8(5) . . ?
C26 C25 H25A 118.1 . . ?
C24 C25 H25A 118.1 . . ?
C25 C26 C27 123.0(5) . . ?
C25 C26 H26A 118.5 . . ?
C27 C26 H26A 118.5 . . ?
C28 C27 C26 111.8(5) . . ?
C28 C27 H27A 109.3 . . ?
C26 C27 H27A 109.3 . . ?
C28 C27 H27B 109.3 . . ?
C26 C27 H27B 109.3 . . ?
H27A C27 H27B 107.9 . . ?
C27 C28 C29 110.4(5) . . ?
C27 C28 H28A 109.6 . . ?
C29 C28 H28A 109.6 . . ?
C27 C28 H28B 109.6 . . ?
C29 C28 H28B 109.6 . . ?
H28A C28 H28B 108.1 . . ?
C24 C29 C28 109.4(4) . . ?
C24 C29 H29A 109.8 . . ?
C28 C29 H29A 109.8 . . ?
C24 C29 H29B 109.8 . . ?
C28 C29 H29B 109.8 . . ?
H29A C29 H29B 108.2 . . ?
O2 C30 N2 121.3(4) . . ?
O2 C30 C31 122.1(4) . . ?
N2 C30 C31 116.6(4) . . ?
C30 C31 H31A 109.5 . . ?
C30 C31 H31B 109.5 . . ?
H31A C31 H31B 109.5 . . ?
C30 C31 H31C 109.5 . . ?
H31A C31 H31C 109.5 . . ?
H31B C31 H31C 109.5 . . ?
C20 C32 H32A 109.5 . . ?
C20 C32 H32B 109.5 . . ?
H32A C32 H32B 109.5 . . ?
C20 C32 H32C 109.5 . . ?
H32A C32 H32C 109.5 . . ?
H32B C32 H32C 109.5 . . ?
C22 C33 H33A 109.5 . . ?
C22 C33 H33B 109.5 . . ?
H33A C33 H33B 109.5 . . ?
C22 C33 H33C 109.5 . . ?
H33A C33 H33C 109.5 . . ?
H33B C33 H33C 109.5 . . ?

loop_
_geom_bond_atom_site_label_1
_geom_bond_atom_site_label_2
_geom_bond_distance
_geom_bond_site_symmetry_2
_geom_bond_publ_flag
I1 C1 2.102(4) . ?
N1 C13 1.376(5) . ?
N1 C2 1.426(5) . ?
N1 C7 1.500(5) . ?
C1 C6 1.373(6) . ?
C1 C2 1.412(5) . ?
O1 C13 1.217(5) . ?
I2 C18 2.101(4) . ?
N2 C30 1.375(5) . ?
N2 C19 1.428(5) . ?
N2 C24 1.509(5) . ?
C2 C3 1.382(6) . ?
O2 C30 1.208(5) . ?
C3 C4 1.380(6) . ?
C3 C15 1.506(6) . ?
C4 C5 1.390(7) . ?
C4 H4A 0.9400 . ?
C5 C6 1.377(7) . ?
C5 C17 1.528(7) . ?
C6 H6A 0.9400 . ?
C7 C8 1.499(6) . ?
C7 C12 1.509(5) . ?
C7 H7A 0.9900 . ?
C8 C9 1.314(6) . ?
C8 H8A 0.9400 . ?
C9 C10 1.501(7) . ?
C9 H9A 0.9400 . ?
C10 C11 1.497(7) . ?
C10 H10A 0.9800 . ?
C10 H10B 0.9800 . ?
C11 C12 1.537(6) . ?
C11 H11A 0.9800 . ?
C11 H11B 0.9800 . ?
C12 H12A 0.9800 . ?
C12 H12B 0.9800 . ?
C13 C14 1.518(7) . ?
C14 H14A 0.9700 . ?
C14 H14B 0.9700 . ?
C14 H14C 0.9700 . ?
C15 H15A 0.9700 . ?
C15 H15B 0.9700 . ?
C15 H15C 0.9700 . ?
C17 H17A 0.9700 . ?
C17 H17B 0.9700 . ?
C17 H17C 0.9700 . ?
C18 C19 1.380(6) . ?
C18 C23 1.391(6) . ?
C19 C20 1.404(6) . ?
C20 C21 1.388(6) . ?
C20 C32 1.551(6) . ?
C21 C22 1.374(7) . ?
C21 H21A 0.9400 . ?
C22 C23 1.359(7) . ?
C22 C33 1.530(7) . ?
C23 H23A 0.9400 . ?
C24 C25 1.496(7) . ?
C24 C29 1.511(6) . ?
C24 H24A 0.9900 . ?
C25 C26 1.311(7) . ?
C25 H25A 0.9400 . ?
C26 C27 1.494(8) . ?
C26 H26A 0.9400 . ?
C27 C28 1.483(9) . ?
C27 H27A 0.9800 . ?
C27 H27B 0.9800 . ?
C28 C29 1.530(7) . ?
C28 H28A 0.9800 . ?
C28 H28B 0.9800 . ?
C29 H29A 0.9800 . ?
C29 H29B 0.9800 . ?
C30 C31 1.501(7) . ?
C31 H31A 0.9700 . ?
C31 H31B 0.9700 . ?
C31 H31C 0.9700 . ?
C32 H32A 0.9700 . ?
C32 H32B 0.9700 . ?
C32 H32C 0.9700 . ?
C33 H33A 0.9700 . ?
C33 H33B 0.9700 . ?
C33 H33C 0.9700 . ?
